data_7705879
loop_
_publ_author_name
'Yang, Meng'
'Ouyang, Zhi-Jian'
'Zhong, Yun-Jing'
'Cai, Jia-Wei'
'Li, Xiao-Hui'
'Dong, Wen'

_publ_section_title
;
 Field-induced slow magnetic relaxation from linear trinuclear
 Co<sup>III</sup>-Co<sup>II</sup>-Co<sup>III</sup> to grid [2 \\times 2]
 tetranuclear mixed-valence cobalt complexes.
;
_journal_issue 46
_journal_name_full 'Dalton transactions (Cambridge, England : 2003)'
_journal_page_first 17017
_journal_page_last 17025
_journal_paper_doi 10.1039/d0dt02863k
_journal_volume 49
_journal_year 2020
_chemical_formula_moiety '2(C22 H12 Co N12 O4), C4 H16 O4, C66 H46 Co4 N34 O10, 8(C2 H6 O S)'
_chemical_formula_sum 'C130 H134 Co6 N58 O30 S8'
_chemical_formula_weight 3599.01
_space_group_crystal_system triclinic
_space_group_IT_number 2
_space_group_name_Hall '-P 1'
_space_group_name_H-M_alt 'P -1'
_atom_sites_solution_hydrogens mixed
_atom_sites_solution_primary dual
_audit_creation_date 2020-10-18
_audit_creation_method
;
Olex2 1.2
(compiled 2018.05.29 svn.r3508 for OlexSys, GUI svn.r5506)
;
_audit_update_record
;
2020-10-18 deposited with the CCDC.	2020-11-02 downloaded from the CCDC.
;
_cell_angle_alpha 93.051(2)
_cell_angle_beta 104.841(2)
_cell_angle_gamma 103.502(2)
_cell_formula_units_Z 1
_cell_length_a 14.8320(3)
_cell_length_b 16.1866(3)
_cell_length_c 16.9537(4)
_cell_measurement_reflns_used 22355
_cell_measurement_temperature 100.00(10)
_cell_measurement_theta_max 76.3910
_cell_measurement_theta_min 2.7270
_cell_volume 3797.95(15)
_computing_cell_refinement 'CrysAlisPro 1.171.40.59a (Rigaku OD, 2019)'
_computing_data_collection 'CrysAlisPro 1.171.40.59a (Rigaku OD, 2019)'
_computing_data_reduction 'CrysAlisPro 1.171.40.59a (Rigaku OD, 2019)'
_computing_molecular_graphics 'Olex2 (Dolomanov et al., 2009)'
_computing_publication_material 'Olex2 (Dolomanov et al., 2009)'
_computing_structure_refinement 'XL (Sheldrick, 2008)'
_computing_structure_solution 'ShelXT (Sheldrick, 2015)'
_diffrn_ambient_environment N~2~
_diffrn_ambient_temperature 100.00(10)
_diffrn_detector 'Hybrid Pixel Array Detector'
_diffrn_detector_area_resol_mean 10.0000
_diffrn_detector_type HyPix
_diffrn_measured_fraction_theta_full 0.997
_diffrn_measured_fraction_theta_max 0.959
_diffrn_measurement_details
;
List of Runs (angles in degrees, time in seconds):

  # Type    Start    End  Width  t~exp~   \w     \q     \k     \f   Frames
#--------------------------------------------------------------------------
  1  \w    -14.00  36.00   0.50    0.51    --   45.75 -69.00   5.00  100
  2  \w     67.00  94.00   0.50    0.51    --   45.75-125.00 -90.00   54
  3  \w     34.00  76.00   0.50    4.68    --  106.06 -69.00   5.00   84
  4  \w     65.00  91.00   0.50    4.68    --  106.06 -94.00 -30.00   52
  5  \w     52.00  78.00   0.50    4.68    --  106.06-125.00 -30.00   52
  6  \w     34.00 108.00   0.50    4.68    --  106.06 -77.00  30.00  148
  7  \w     69.00 105.00   0.50    4.68    --  106.06 -94.00 120.00   72
  8  \w     36.00  70.00   0.50    4.68    --  106.06 -61.00 150.00   68
  9  \w     37.00  63.00   0.50    4.68    --  106.06 -94.00 120.00   52
 10  \w     33.00  62.00   0.50    4.68    --  106.06 -61.00  60.00   58
 11  \w     91.00 178.00   0.50    4.68    --  106.06  15.00  90.00  174
 12  \w    112.00 178.00   0.50    4.68    --  106.06  15.00 -60.00  132
 13  \w    101.00 171.00   0.50    4.68    --  106.06  30.00-120.00  140
 14  \w     77.00 108.00   0.50    4.68    --  106.06-108.00-152.47   62
 15  \w     66.00 124.00   0.50    4.68    --  106.06-142.00-158.05  116
 16  \w     46.00 103.00   0.50    4.68    --  106.06 -94.00-180.00  114
 17  \w     33.00  59.00   0.50    4.68    --  106.06-142.00-158.05   52
 18  \w     44.00 105.00   0.50    4.68    --  106.06 -94.00-120.00  122
 19  \w     35.00  72.00   0.50    4.68    --  106.06 -61.00-120.00   74
 20  \w     33.00 103.00   0.50    4.68    --  106.06 -94.00-150.00  140
 21  \w    -26.00  25.00   0.50    0.51    --   45.75 -19.00-150.00  102
 22  \w    -24.00  28.00   0.50    0.51    --  -45.75  19.00  90.00  104
 23  \w    -49.00 -14.00   0.50    0.51    --  -45.75 125.00 150.00   70
 24  \w    -65.00  22.00   0.50    0.51    --  -45.75  69.00 137.00  174
 25  \w     43.00 105.00   0.50    0.51    --   45.75  69.00 137.00  124
 26  \w     86.00 172.00   0.50    4.68    --  106.06  69.00 137.00  172
 27  \w     79.00 151.00   0.50    4.68    --  106.06 125.00 150.00  144
 28  \w    -63.00 -29.00   0.50    4.68    -- -102.00 125.00 150.00   68
 29  \w    -80.00 -55.00   0.50    4.68    -- -102.00  69.00 137.00   50
 30  \w    -90.00 -52.00   0.50    0.51    --  -45.75 125.00 150.00   76
 31  \w   -112.00 -54.00   0.50    4.68    -- -102.00 125.00  30.00  116
 32  \w    -67.00 -41.00   0.50    4.68    -- -102.00  61.00 -60.00   52
 33  \w    -69.00 -44.00   0.50    4.68    -- -102.00  61.00 -30.00   50
 34  \w    -66.00 -40.00   0.50    4.68    -- -102.00  61.00   0.00   52
 35  \w   -120.00 -43.00   0.50    4.68    -- -102.00 137.00 -89.92  154
 36  \w   -126.00 -69.00   0.50    4.68    -- -102.00 145.00 -74.29  114
 37  \w   -122.00 -46.00   0.50    4.68    -- -102.00 139.00  54.55  152
 38  \w   -173.00-148.00   0.50    4.68    -- -102.00 -45.00-120.00   50
 39  \w   -135.00-103.00   0.50    4.68    -- -102.00 -45.00-120.00   64
 40  \w   -115.00 -82.00   0.50    0.51    --  -45.75-125.00-180.00   66
 41  \w   -104.00 -25.00   0.50    0.51    --  -45.75 -69.00   5.00  158
 42  \w   -131.00 -88.00   0.50    4.68    -- -102.00 -69.00   5.00   86
 43  \w   -175.00-150.00   0.50    4.68    -- -102.00 -69.00   5.00   50
 44  \w   -167.00-114.00   0.50    4.68    -- -102.00 -45.00  60.00  106
;
_diffrn_measurement_device 'four-circle diffractometer'
_diffrn_measurement_device_type 'XtaLAB Synergy R, DW system, HyPix'
_diffrn_measurement_method '\w scans'
_diffrn_orient_matrix_type 'CrysAlisPro convention (1999,Acta A55,543-557)'
_diffrn_orient_matrix_UB_11 -0.0908221000
_diffrn_orient_matrix_UB_12 -0.0755726000
_diffrn_orient_matrix_UB_13 -0.0242816000
_diffrn_orient_matrix_UB_21 0.0351452000
_diffrn_orient_matrix_UB_22 -0.0345893000
_diffrn_orient_matrix_UB_23 -0.0699379000
_diffrn_orient_matrix_UB_31 0.0535892000
_diffrn_orient_matrix_UB_32 -0.0530418000
_diffrn_orient_matrix_UB_33 0.0590387000
_diffrn_radiation_monochromator mirror
_diffrn_radiation_probe x-ray
_diffrn_radiation_type CuK\a
_diffrn_radiation_wavelength 1.54184
_diffrn_reflns_av_R_equivalents 0.0501
_diffrn_reflns_av_unetI/netI 0.0483
_diffrn_reflns_Laue_measured_fraction_full 0.997
_diffrn_reflns_Laue_measured_fraction_max 0.959
_diffrn_reflns_limit_h_max 18
_diffrn_reflns_limit_h_min -18
_diffrn_reflns_limit_k_max 19
_diffrn_reflns_limit_k_min -20
_diffrn_reflns_limit_l_max 21
_diffrn_reflns_limit_l_min -20
_diffrn_reflns_number 52437
_diffrn_reflns_point_group_measured_fraction_full 0.997
_diffrn_reflns_point_group_measured_fraction_max 0.959
_diffrn_reflns_theta_full 67.684
_diffrn_reflns_theta_max 76.925
_diffrn_reflns_theta_min 2.716
_diffrn_source 'Rotating-anode X-ray tube'
_diffrn_source_type 'Rigaku (Cu) X-ray Source'
_exptl_absorpt_coefficient_mu 6.822
_exptl_absorpt_correction_T_max 1.00000
_exptl_absorpt_correction_T_min 0.58575
_exptl_absorpt_correction_type multi-scan
_exptl_absorpt_process_details
;
CrysAlisPro 1.171.40.59a (Rigaku Oxford Diffraction, 2019)
Empirical absorption correction using spherical harmonics,
 implemented in SCALE3 ABSPACK scaling algorithm.
;
_exptl_crystal_colour black
_exptl_crystal_colour_primary black
_exptl_crystal_density_diffrn 1.574
_exptl_crystal_description block
_exptl_crystal_F_000 1850
_exptl_crystal_size_max 0.22
_exptl_crystal_size_mid 0.21
_exptl_crystal_size_min 0.2
_exptl_transmission_factor_max 0.279
_exptl_transmission_factor_min 0.256
_refine_diff_density_max 2.617
_refine_diff_density_min -1.210
_refine_diff_density_rms 0.133
_refine_ls_extinction_method none
_refine_ls_goodness_of_fit_ref 1.031
_refine_ls_hydrogen_treatment constr
_refine_ls_matrix_type full
_refine_ls_number_parameters 1090
_refine_ls_number_reflns 15400
_refine_ls_number_restraints 51
_refine_ls_restrained_S_all 1.037
_refine_ls_R_factor_all 0.0942
_refine_ls_R_factor_gt 0.0856
_refine_ls_shift/su_max 0.001
_refine_ls_shift/su_mean 0.000
_refine_ls_structure_factor_coef Fsqd
_refine_ls_weighting_details 'w=1/[\s^2^(Fo^2^)+(0.1000P)^2^+20.0000P] where P=(Fo^2^+2Fc^2^)/3'
_refine_ls_weighting_scheme calc
_refine_ls_wR_factor_gt 0.2157
_refine_ls_wR_factor_ref 0.2226
_reflns_Friedel_coverage 0.000
_reflns_number_gt 13244
_reflns_number_total 16053
_reflns_threshold_expression 'I > 2\s(I)'
_cod_data_source_file d0dt02863k2.cif
_cod_data_source_block Co4
_cod_database_code 7705879
_shelx_shelxl_version_number 2014/7
_chemical_oxdiff_formula 'C H O N S Co'
_shelx_space_group_comment
;
The symmetry employed for this shelxl refinement is uniquely defined
by the following loop, which should always be used as a source of
symmetry information in preference to the above space-group names.
They are only intended as comments.
;
_shelx_estimated_absorpt_t_max 0.342
_shelx_estimated_absorpt_t_min 0.315
_diffrn_oxdiff_digest_frames
;
012244c24945fccc540cb648aca3427e6100040e584
;
_reflns_odcompleteness_completeness 99.82
_reflns_odcompleteness_iscentric 1
_reflns_odcompleteness_theta 66.97
_olex2_refinement_description
;
1. Fixed Uiso
 At 1.2 times of:
  All C(H) groups, H16A of O16
 At 1.5 times of:
  All C(H,H,H) groups, H12 of O12, H4 of O4, H1 of O1, H6 of O6, H8 of O8,
  All O(H,H) groups
2. Restrained distances
 S4-O10
 1.48 with sigma of 0.01
 S4-C63A = S4-C64A
 1.78 with sigma of 0.01
 S4-C63A = S4-C63B
 1.78 with sigma of 0.01
 S4-C64A = S4-C64B
 1.78 with sigma of 0.01
 S3-C61
 1.78 with sigma of 0.01
 S3-C59
 1.78 with sigma of 0.01
 O16-C12
 1.5 with sigma of 0.001
 O12-C65
 1.38 with sigma of 0.01
 C12-O16
 1.38 with sigma of 0.01
 S4-O10 \\sim S4-O11
 with sigma of 0.02
 S4-C63B \\sim S4-C63A
 with sigma of 0.02
 S4-C64B \\sim S4-C64A
 with sigma of 0.02
3. Uiso/Uaniso restraints and constraints
Uanis(O12) \\sim Ueq, Uanis(O16) \\sim Ueq: with sigma of 0.001 and sigma for
terminal atoms of 0.001
Uanis(C64A) \\sim Ueq, Uanis(C64B) \\sim Ueq: with sigma of 0.001 and sigma for
terminal atoms of 0.001
Uanis(C65) \\sim Ueq: with sigma of 0.001 and sigma for terminal atoms of 0.001
Uanis(C12) \\sim Ueq: with sigma of 0.001 and sigma for terminal atoms of 0.001
4. Others
 Fixed Sof: O10(0.5) C63A(0.5) H63A(0.5) H63B(0.5) H63C(0.5) C64A(0.5)
 H64A(0.5) H64B(0.5) H64C(0.5) O11(0.5) C63B(0.5) H63D(0.5) H63E(0.5) H63F(0.5)
 C64B(0.5) H64D(0.5) H64E(0.5) H64F(0.5)
5.a Riding coordinates:
 O16(H16A)
5.b Rotating group:
 O14(H14A,H14B)
5.c Aromatic/amide H refined with riding coordinates:
 C4(H4A), C5(H5), C7(H7), C8(H8A), C10(H10), C15(H15), C16(H16), C18(H18),
 C19(H19), C22(H22), C28(H28), C29(H29), C31(H31), C32(H32), C34(H34), C41(H41),
  C42(H42), C44(H44), C45(H45), C47(H47), C49(H49), C50(H50), C51(H51),
 C53(H53), C54(H54), C55(H55), C57(H57), C58(H58), C60(H60)
5.d Idealised Me refined as rotating group:
 C12(H12A,H12B,H12C), C21(H21A,H21B,H21C), C24(H24A,H24B,H24C), C26(H26A,H26B,
 H26C), C37(H37A,H37B,H37C), C59(H59A,H59B,H59C), C61(H61A,H61B,H61C),
 C63A(H63A,H63B,H63C), C64A(H64A,H64B,H64C), C63B(H63D,H63E,H63F), C64B(H64D,
 H64E,H64F), C65(H65A,H65B,H65C)
5.e Idealised tetrahedral OH refined as rotating group:
 O1(H1), O4(H4), O6(H6), O8(H8), O12(H12)
;
_olex2_submission_special_instructions 'No special instructions were received'
_oxdiff_exptl_absorpt_empirical_details
;
Empirical correction (ABSPACK) includes:
- Absorption correction using spherical harmonics
- Frame scaling
;
_oxdiff_exptl_absorpt_empirical_full_max 1.696
_oxdiff_exptl_absorpt_empirical_full_min 0.719

loop_
_space_group_symop_operation_xyz
'x, y, z'
'-x, -y, -z'

loop_
_atom_site_label
_atom_site_type_symbol
_atom_site_fract_x
_atom_site_fract_y
_atom_site_fract_z
_atom_site_U_iso_or_equiv
_atom_site_adp_type
_atom_site_occupancy
_atom_site_site_symmetry_order
_atom_site_calc_flag
_atom_site_refinement_flags_posn
_atom_site_refinement_flags_adp
_atom_site_refinement_flags_occupancy
_atom_site_disorder_assembly
_atom_site_disorder_group
Co1 Co 0.88589(5) 0.26132(5) 0.07183(5) 0.02392(18) Uani 1 1 d . . . . .
O1 O 1.0471(3) -0.0294(3) -0.1621(2) 0.0366(9) Uani 1 1 d . . . . .
H1 H 1.0869 -0.0523 -0.1732 0.055 Uiso 1 1 calc GR . . . .
O2 O 1.0181(2) 0.2961(2) 0.1319(2) 0.0271(7) Uani 1 1 d . . . . .
O3 O 0.9035(3) 0.3334(2) -0.0104(2) 0.0302(7) Uani 1 1 d . . . . .
O4 O 0.8234(4) 0.6479(3) 0.2709(3) 0.0588(13) Uani 1 1 d . . . . .
H4 H 0.8127 0.6078 0.2977 0.088 Uiso 1 1 calc GR . . . .
N1 N 0.7622(3) 0.2009(3) 0.0016(3) 0.0287(9) Uani 1 1 d . . . . .
N2 N 0.6690(3) 0.1997(3) -0.0161(3) 0.0309(9) Uani 1 1 d . . . . .
N3 N 0.6220(3) 0.1337(3) -0.0734(3) 0.0360(10) Uani 1 1 d . . . . .
N4 N 0.6840(3) 0.0920(3) -0.0933(3) 0.0345(10) Uani 1 1 d . . . . .
N5 N 0.8595(3) 0.1196(3) -0.0408(2) 0.0277(9) Uani 1 1 d . . . . .
N6 N 0.9226(3) 0.1748(3) 0.0169(2) 0.0250(8) Uani 1 1 d . . . . .
N7 N 0.8560(3) 0.2124(3) 0.1647(2) 0.0262(8) Uani 1 1 d . . . . .
N8 N 0.8489(3) 0.1400(3) 0.2001(2) 0.0273(8) Uani 1 1 d . . . . .
N9 N 0.8249(3) 0.1526(3) 0.2683(3) 0.0308(9) Uani 1 1 d . . . . .
N10 N 0.8162(3) 0.2344(3) 0.2788(3) 0.0279(9) Uani 1 1 d . . . . .
N11 N 0.8381(3) 0.3519(3) 0.1942(3) 0.0275(9) Uani 1 1 d . . . . .
N12 N 0.8592(3) 0.3565(3) 0.1242(3) 0.0263(8) Uani 1 1 d . . . . .
C1 C 0.7696(4) 0.1351(3) -0.0456(3) 0.0288(10) Uani 1 1 d . . . . .
C2 C 1.0196(3) 0.1813(3) 0.0401(3) 0.0240(9) Uani 1 1 d . . . . .
C3 C 1.0668(3) 0.2482(3) 0.1060(3) 0.0251(9) Uani 1 1 d . . . . .
C4 C 1.1672(4) 0.2625(3) 0.1432(3) 0.0287(10) Uani 1 1 d . . . . .
H4A H 1.1984 0.3046 0.1876 0.034 Uiso 1 1 calc R . . . .
C5 C 1.2175(4) 0.2139(3) 0.1132(3) 0.0296(10) Uani 1 1 d . . . . .
H5 H 1.2830 0.2229 0.1388 0.036 Uiso 1 1 calc R . . . .
C6 C 1.1736(4) 0.1498(3) 0.0439(3) 0.0269(10) Uani 1 1 d . . . . .
C7 C 1.2301(4) 0.1051(3) 0.0127(3) 0.0300(10) Uani 1 1 d . . . . .
H7 H 1.2957 0.1158 0.0387 0.036 Uiso 1 1 calc R . . . .
C8 C 1.1893(4) 0.0458(3) -0.0561(3) 0.0311(11) Uani 1 1 d . . . . .
H8A H 1.2274 0.0172 -0.0771 0.037 Uiso 1 1 calc R . . . .
C9 C 1.0906(4) 0.0287(3) -0.0941(3) 0.0286(10) Uani 1 1 d . . . . .
C10 C 1.0322(4) 0.0710(3) -0.0645(3) 0.0284(10) Uani 1 1 d . . . . .
H10 H 0.9665 0.0588 -0.0906 0.034 Uiso 1 1 calc R . . . .
C11 C 1.0731(3) 0.1324(3) 0.0052(3) 0.0246(9) Uani 1 1 d . . . . .
C12 C 0.9236(10) 0.8578(6) 0.3311(8) 0.111(4) Uani 1 1 d D U . . .
H12A H 0.9780 0.8362 0.3289 0.166 Uiso 1 1 calc GR . . . .
H12B H 0.8765 0.8439 0.2785 0.166 Uiso 1 1 calc GR . . . .
H12C H 0.8957 0.8324 0.3720 0.166 Uiso 1 1 calc GR . . . .
C13 C 0.8697(4) 0.4272(3) 0.0840(3) 0.0305(11) Uani 1 1 d . . . . .
C14 C 0.8885(3) 0.4071(3) 0.0071(3) 0.0300(10) Uani 1 1 d . . . . .
C15 C 0.8895(4) 0.4680(4) -0.0500(4) 0.0338(11) Uani 1 1 d . . . . .
H15 H 0.8991 0.4551 -0.1009 0.041 Uiso 1 1 calc R . . . .
C16 C 0.8762(4) 0.5454(4) -0.0291(4) 0.0377(12) Uani 1 1 d . . . . .
H16 H 0.8749 0.5844 -0.0676 0.045 Uiso 1 1 calc R . . . .
C17 C 0.8640(4) 0.5702(4) 0.0482(4) 0.0367(12) Uani 1 1 d . . . . .
C18 C 0.8541(4) 0.6525(4) 0.0674(4) 0.0443(14) Uani 1 1 d . . . . .
H18 H 0.8559 0.6910 0.0287 0.053 Uiso 1 1 calc R . . . .
C19 C 0.8419(5) 0.6776(4) 0.1414(5) 0.0505(16) Uani 1 1 d . . . . .
H19 H 0.8363 0.7327 0.1528 0.061 Uiso 1 1 calc R . . . .
C20 C 0.8378(5) 0.6195(4) 0.2003(4) 0.0457(14) Uani 1 1 d . . . . .
C22 C 0.8464(4) 0.5368(4) 0.1834(4) 0.0363(12) Uani 1 1 d . . . . .
H22 H 0.8429 0.4986 0.2223 0.044 Uiso 1 1 calc R . . . .
C23 C 0.8603(4) 0.5109(3) 0.1080(4) 0.0326(11) Uani 1 1 d . . . . .
C63 C 0.8363(3) 0.2694(3) 0.2138(3) 0.0257(10) Uani 1 1 d . . . . .
Co3 Co 0.36394(5) 0.51298(5) 0.27668(4) 0.02145(18) Uani 1 1 d . . . . .
Co2 Co 0.63427(6) 0.78256(5) 0.51858(4) 0.02381(18) Uani 1 1 d . . . . .
O5 O 0.2300(2) 0.4581(2) 0.2485(2) 0.0269(7) Uani 1 1 d . . . . .
O6 O 0.2529(3) 0.7637(3) 0.5831(3) 0.0424(10) Uani 1 1 d . . . . .
H6 H 0.2238 0.7655 0.6180 0.064 Uiso 1 1 calc GR . . . .
O7 O 0.3417(2) 0.5865(2) 0.1947(2) 0.0254(7) Uani 1 1 d . . . . .
O8 O 0.4339(3) 0.2481(2) -0.0497(2) 0.0351(8) Uani 1 1 d . . . . .
H8 H 0.4522 0.2314 -0.0050 0.053 Uiso 1 1 calc GR . . . .
O14 O 0.6977(3) 0.8698(3) 0.4512(2) 0.0399(9) Uani 1 1 d . . . . .
H14A H 0.6542 0.8870 0.4179 0.060 Uiso 1 1 d GR . . . .
H14B H 0.7324 0.9147 0.4830 0.060 Uiso 1 1 d GR . . . .
N13 N 0.3919(3) 0.4220(3) 0.3390(2) 0.0240(8) Uani 1 1 d . . . . .
N14 N 0.3929(3) 0.3930(3) 0.4112(2) 0.0240(8) Uani 1 1 d . . . . .
N15 N 0.4121(3) 0.3174(3) 0.4064(2) 0.0252(8) Uani 1 1 d . . . . .
N16 N 0.4243(3) 0.2957(3) 0.3316(2) 0.0249(8) Uani 1 1 d . . . . .
N17 N 0.4119(3) 0.3722(3) 0.2110(2) 0.0232(8) Uani 1 1 d . . . . .
N18 N 0.3889(3) 0.4440(3) 0.1949(2) 0.0226(8) Uani 1 1 d . . . . .
N19 N 0.4894(3) 0.5870(3) 0.3224(2) 0.0252(8) Uani 1 1 d . . . . .
N20 N 0.5785(3) 0.6068(3) 0.3122(2) 0.0267(8) Uani 1 1 d . . . . .
N21 N 0.6315(3) 0.6712(3) 0.3677(3) 0.0286(9) Uani 1 1 d . . . . .
N22 N 0.5765(3) 0.6937(3) 0.4150(2) 0.0251(8) Uani 1 1 d . . . . .
N23 N 0.4051(3) 0.6409(3) 0.4068(2) 0.0244(8) Uani 1 1 d . . . . .
N24 N 0.3369(3) 0.5812(3) 0.3572(2) 0.0235(8) Uani 1 1 d . . . . .
N25 N 0.7772(3) 0.7672(3) 0.5746(3) 0.0303(9) Uani 1 1 d . . . . .
N26 N 0.8198(3) 0.8169(3) 0.6486(3) 0.0332(10) Uani 1 1 d . . . . .
N27 N 0.6865(3) 0.8687(3) 0.6246(3) 0.0295(9) Uani 1 1 d . . . . .
N28 N 0.5431(4) 0.9045(3) 0.5836(3) 0.0350(10) Uani 1 1 d . . . . .
N29 N 0.5214(3) 0.8451(3) 0.5162(3) 0.0322(9) Uani 1 1 d . . . . .
C25 C 0.4896(3) 0.6417(3) 0.3846(3) 0.0227(9) Uani 1 1 d . . . . .
C27 C 0.1875(4) 0.4922(3) 0.2946(3) 0.0272(10) Uani 1 1 d . . . . .
C28 C 0.0875(4) 0.4611(3) 0.2850(3) 0.0311(11) Uani 1 1 d . . . . .
H28 H 0.0507 0.4166 0.2442 0.037 Uiso 1 1 calc R . . . .
C29 C 0.0455(4) 0.4965(4) 0.3354(3) 0.0345(12) Uani 1 1 d . . . . .
H29 H -0.0198 0.4736 0.3297 0.041 Uiso 1 1 calc R . . . .
C30 C 0.0970(4) 0.5677(4) 0.3971(3) 0.0332(11) Uani 1 1 d . . . . .
C31 C 0.0499(4) 0.6028(4) 0.4471(4) 0.0399(13) Uani 1 1 d . . . . .
H31 H -0.0159 0.5805 0.4391 0.048 Uiso 1 1 calc R . . . .
C32 C 0.0999(4) 0.6699(4) 0.5080(4) 0.0410(13) Uani 1 1 d . . . . .
H32 H 0.0679 0.6932 0.5404 0.049 Uiso 1 1 calc R . . . .
C33 C 0.1990(4) 0.7024(4) 0.5205(3) 0.0352(12) Uani 1 1 d . . . . .
C34 C 0.2474(4) 0.6722(3) 0.4698(3) 0.0312(11) Uani 1 1 d . . . . .
H34 H 0.3124 0.6973 0.4766 0.037 Uiso 1 1 calc R . . . .
C35 C 0.1973(4) 0.6031(3) 0.4079(3) 0.0285(10) Uani 1 1 d . . . . .
C36 C 0.2427(3) 0.5630(3) 0.3567(3) 0.0255(10) Uani 1 1 d . . . . .
C38 C 0.4114(3) 0.3623(3) 0.2918(3) 0.0237(9) Uani 1 1 d . . . . .
C39 C 0.3785(3) 0.4753(3) 0.1213(3) 0.0223(9) Uani 1 1 d . . . . .
C40 C 0.3557(3) 0.5563(3) 0.1267(3) 0.0249(9) Uani 1 1 d . . . . .
C41 C 0.3489(4) 0.6030(3) 0.0584(3) 0.0267(10) Uani 1 1 d . . . . .
H41 H 0.3367 0.6568 0.0615 0.032 Uiso 1 1 calc R . . . .
C42 C 0.3604(4) 0.5682(3) -0.0121(3) 0.0278(10) Uani 1 1 d . . . . .
H42 H 0.3561 0.5996 -0.0566 0.033 Uiso 1 1 calc R . . . .
C43 C 0.3787(3) 0.4858(3) -0.0213(3) 0.0250(9) Uani 1 1 d . . . . .
C44 C 0.3866(4) 0.4512(3) -0.0957(3) 0.0274(10) Uani 1 1 d . . . . .
H44 H 0.3806 0.4829 -0.1400 0.033 Uiso 1 1 calc R . . . .
C45 C 0.4031(4) 0.3720(3) -0.1054(3) 0.0288(10) Uani 1 1 d . . . . .
H45 H 0.4064 0.3498 -0.1560 0.035 Uiso 1 1 calc R . . . .
C46 C 0.4148(4) 0.3247(3) -0.0384(3) 0.0269(10) Uani 1 1 d . . . . .
C47 C 0.4085(4) 0.3566(3) 0.0376(3) 0.0257(10) Uani 1 1 d . . . . .
H47 H 0.4171 0.3249 0.0820 0.031 Uiso 1 1 calc R . . . .
C48 C 0.3891(3) 0.4374(3) 0.0465(3) 0.0228(9) Uani 1 1 d . . . . .
C49 C 0.8376(4) 0.7215(4) 0.5660(4) 0.0402(13) Uani 1 1 d . . . . .
H49 H 0.8273 0.6816 0.5209 0.048 Uiso 1 1 calc R . . . .
C50 C 0.9198(4) 0.7413(5) 0.6341(4) 0.0478(15) Uani 1 1 d . . . . .
H50 H 0.9723 0.7174 0.6426 0.057 Uiso 1 1 calc R . . . .
C51 C 0.9069(4) 0.8024(5) 0.6846(4) 0.0462(15) Uani 1 1 d . . . . .
H51 H 0.9496 0.8294 0.7346 0.055 Uiso 1 1 calc R . . . .
C52 C 0.7718(4) 0.8733(4) 0.6760(3) 0.0335(11) Uani 1 1 d . . . . .
C53 C 0.8088(5) 0.9276(4) 0.7492(4) 0.0452(15) Uani 1 1 d . . . . .
H53 H 0.8691 0.9301 0.7844 0.054 Uiso 1 1 calc R . . . .
C54 C 0.7515(5) 0.9773(4) 0.7668(4) 0.0501(17) Uani 1 1 d . . . . .
H54 H 0.7732 1.0139 0.8157 0.060 Uiso 1 1 calc R . . . .
C55 C 0.6625(5) 0.9747(4) 0.7140(4) 0.0479(16) Uani 1 1 d . . . . .
H55 H 0.6247 1.0095 0.7258 0.058 Uiso 1 1 calc R . . . .
C56 C 0.6319(4) 0.9176(3) 0.6426(3) 0.0339(11) Uani 1 1 d . . . . .
C57 C 0.4701(5) 0.9433(4) 0.5795(4) 0.0445(15) Uani 1 1 d . . . . .
H57 H 0.4684 0.9854 0.6181 0.053 Uiso 1 1 calc R . . . .
C58 C 0.4011(5) 0.9095(4) 0.5096(5) 0.0477(16) Uani 1 1 d . . . . .
H58 H 0.3424 0.9232 0.4905 0.057 Uiso 1 1 calc R . . . .
C60 C 0.4361(4) 0.8487(4) 0.4705(4) 0.0394(13) Uani 1 1 d . . . . .
H60 H 0.4035 0.8162 0.4200 0.047 Uiso 1 1 calc R . . . .
S1 S 0.25367(14) 0.54772(16) 0.61557(13) 0.0692(6) Uani 1 1 d . . . . .
O9 O 0.1906(4) 0.4652(5) 0.6251(3) 0.0761(18) Uani 1 1 d . . . . .
C21 C 0.3386(6) 0.5858(6) 0.7121(5) 0.064(2) Uani 1 1 d . . . . .
H21A H 0.3060 0.5990 0.7513 0.097 Uiso 1 1 calc GR . . . .
H21B H 0.3848 0.6365 0.7072 0.097 Uiso 1 1 calc GR . . . .
H21C H 0.3713 0.5427 0.7301 0.097 Uiso 1 1 calc GR . . . .
C24 C 0.3359(6) 0.5246(6) 0.5628(5) 0.061(2) Uani 1 1 d . . . . .
H24A H 0.3732 0.4901 0.5937 0.091 Uiso 1 1 calc GR . . . .
H24B H 0.3782 0.5771 0.5565 0.091 Uiso 1 1 calc GR . . . .
H24C H 0.3006 0.4941 0.5095 0.091 Uiso 1 1 calc GR . . . .
S2 S 0.56622(10) 0.17510(9) 0.14224(8) 0.0375(3) Uani 1 1 d . . . . .
O15 O 0.4700(3) 0.1817(3) 0.0909(3) 0.0463(10) Uani 1 1 d . . . . .
C26 C 0.5764(6) 0.0724(5) 0.1108(5) 0.0553(17) Uani 1 1 d . . . . .
H26A H 0.5205 0.0298 0.1136 0.083 Uiso 1 1 calc GR . . . .
H26B H 0.6331 0.0616 0.1464 0.083 Uiso 1 1 calc GR . . . .
H26C H 0.5812 0.0700 0.0554 0.083 Uiso 1 1 calc GR . . . .
C37 C 0.5470(5) 0.1527(5) 0.2399(4) 0.0554(17) Uani 1 1 d . . . . .
H37A H 0.5332 0.2011 0.2650 0.083 Uiso 1 1 calc GR . . . .
H37B H 0.6039 0.1415 0.2747 0.083 Uiso 1 1 calc GR . . . .
H37C H 0.4935 0.1035 0.2322 0.083 Uiso 1 1 calc GR . . . .
S3 S 0.5707(2) 0.89421(13) 0.23802(12) 0.0843(8) Uani 1 1 d D . . . .
O13 O 0.5880(6) 0.9217(4) 0.3262(3) 0.084(2) Uani 1 1 d . . . . .
C59 C 0.5024(7) 0.7865(4) 0.2213(5) 0.074(3) Uani 1 1 d D . . . .
H59A H 0.5402 0.7521 0.2521 0.111 Uiso 1 1 calc GR . . . .
H59B H 0.4847 0.7660 0.1639 0.111 Uiso 1 1 calc GR . . . .
H59C H 0.4452 0.7827 0.2390 0.111 Uiso 1 1 calc GR . . . .
C61 C 0.6816(8) 0.8764(12) 0.2274(8) 0.177(9) Uani 1 1 d D . . . .
H61A H 0.7301 0.9298 0.2394 0.266 Uiso 1 1 calc GR . . . .
H61B H 0.6725 0.8522 0.1721 0.266 Uiso 1 1 calc GR . . . .
H61C H 0.7019 0.8376 0.2649 0.266 Uiso 1 1 calc GR . . . .
S4 S 0.8171(2) 0.19714(17) 0.75419(15) 0.0924(8) Uani 1 1 d D . . . .
O10 O 0.7828(12) 0.1700(9) 0.6634(5) 0.090(4) Uani 0.5 1 d D . P A 1
C63A C 0.7389(13) 0.2484(12) 0.7877(11) 0.078(5) Uani 0.5 1 d D . P A 1
H63A H 0.7265 0.2923 0.7537 0.117 Uiso 0.5 1 calc GR . P A 1
H63B H 0.7682 0.2735 0.8437 0.117 Uiso 0.5 1 calc GR . P A 1
H63C H 0.6792 0.2072 0.7839 0.117 Uiso 0.5 1 calc GR . P A 1
C64A C 0.9147(12) 0.2902(9) 0.7644(14) 0.089(6) Uani 0.5 1 d D U P A 1
H64A H 0.9662 0.2740 0.7482 0.133 Uiso 0.5 1 calc GR . P A 1
H64B H 0.9377 0.3159 0.8206 0.133 Uiso 0.5 1 calc GR . P A 1
H64C H 0.8925 0.3306 0.7298 0.133 Uiso 0.5 1 calc GR . P A 1
O11 O 0.8710(17) 0.2008(14) 0.6896(11) 0.146(8) Uani 0.5 1 d D . P A 2
C63B C 0.6991(7) 0.1952(12) 0.7029(9) 0.066(4) Uani 0.5 1 d D . P A 2
H63D H 0.6968 0.2135 0.6496 0.098 Uiso 0.5 1 calc GR . P A 2
H63E H 0.6762 0.2330 0.7339 0.098 Uiso 0.5 1 calc GR . P A 2
H63F H 0.6590 0.1381 0.6967 0.098 Uiso 0.5 1 calc GR . P A 2
C64B C 0.8616(13) 0.3089(6) 0.7941(11) 0.072(4) Uani 0.5 1 d D U P A 2
H64D H 0.9243 0.3185 0.8322 0.107 Uiso 0.5 1 calc GR . P A 2
H64E H 0.8182 0.3251 0.8217 0.107 Uiso 0.5 1 calc GR . P A 2
H64F H 0.8658 0.3425 0.7496 0.107 Uiso 0.5 1 calc GR . P A 2
O12 O 0.8420(7) 0.0257(7) 0.5640(6) 0.129(3) Uani 1 1 d D U . . .
H12 H 0.8649 0.0609 0.6051 0.194 Uiso 1 1 calc GR . . . .
C65 C 0.9182(7) 0.0142(7) 0.5293(7) 0.089(3) Uani 1 1 d D U . . .
H65A H 0.9227 0.0509 0.4871 0.134 Uiso 1 1 calc GR . . . .
H65B H 0.9042 -0.0443 0.5061 0.134 Uiso 1 1 calc GR . . . .
H65C H 0.9783 0.0284 0.5716 0.134 Uiso 1 1 calc GR . . . .
O16 O 0.9560(9) 0.9531(6) 0.3527(7) 0.156(4) Uani 1 1 d D U . . .
H16A H 0.9575 0.9759 0.3089 0.188 Uiso 1 1 d R . . . .

loop_
_atom_site_aniso_label
_atom_site_aniso_U_11
_atom_site_aniso_U_22
_atom_site_aniso_U_33
_atom_site_aniso_U_23
_atom_site_aniso_U_13
_atom_site_aniso_U_12
Co1 0.0239(4) 0.0267(4) 0.0215(4) 0.0017(3) 0.0065(3) 0.0072(3)
O1 0.036(2) 0.038(2) 0.0324(19) -0.0125(16) 0.0030(16) 0.0129(17)
O2 0.0279(17) 0.0287(17) 0.0254(16) -0.0015(14) 0.0080(13) 0.0091(14)
O3 0.0305(18) 0.0330(19) 0.0295(18) 0.0047(15) 0.0109(14) 0.0092(15)
O4 0.079(4) 0.039(2) 0.062(3) -0.004(2) 0.027(3) 0.016(2)
N1 0.029(2) 0.031(2) 0.028(2) 0.0058(17) 0.0084(17) 0.0098(18)
N2 0.023(2) 0.034(2) 0.036(2) 0.0094(19) 0.0057(17) 0.0091(17)
N3 0.030(2) 0.039(3) 0.037(2) 0.005(2) 0.0033(19) 0.0107(19)
N4 0.029(2) 0.037(2) 0.032(2) 0.0013(19) 0.0002(18) 0.0082(19)
N5 0.027(2) 0.032(2) 0.0221(19) -0.0003(16) 0.0052(16) 0.0069(17)
N6 0.0231(19) 0.029(2) 0.0189(18) 0.0002(15) 0.0026(15) 0.0040(16)
N7 0.026(2) 0.028(2) 0.024(2) 0.0003(16) 0.0060(16) 0.0079(16)
N8 0.033(2) 0.028(2) 0.0225(19) 0.0043(16) 0.0098(16) 0.0077(17)
N9 0.038(2) 0.031(2) 0.026(2) 0.0001(17) 0.0117(18) 0.0114(19)
N10 0.029(2) 0.031(2) 0.025(2) -0.0003(17) 0.0101(17) 0.0095(17)
N11 0.026(2) 0.028(2) 0.030(2) 0.0026(17) 0.0088(17) 0.0087(17)
N12 0.0203(19) 0.031(2) 0.027(2) 0.0029(17) 0.0048(15) 0.0067(16)
C1 0.030(2) 0.031(3) 0.026(2) 0.008(2) 0.008(2) 0.009(2)
C2 0.023(2) 0.027(2) 0.021(2) 0.0027(18) 0.0050(17) 0.0061(18)
C3 0.027(2) 0.027(2) 0.021(2) 0.0034(18) 0.0082(18) 0.0052(19)
C4 0.029(2) 0.029(2) 0.025(2) -0.0009(19) 0.0051(19) 0.007(2)
C5 0.025(2) 0.032(3) 0.028(2) 0.000(2) 0.0062(19) 0.004(2)
C6 0.030(2) 0.028(2) 0.024(2) 0.0012(19) 0.0072(19) 0.010(2)
C7 0.028(2) 0.031(3) 0.032(3) 0.003(2) 0.007(2) 0.011(2)
C8 0.036(3) 0.032(3) 0.029(3) 0.001(2) 0.011(2) 0.014(2)
C9 0.034(3) 0.028(2) 0.024(2) 0.0010(19) 0.008(2) 0.009(2)
C10 0.027(2) 0.032(3) 0.026(2) 0.001(2) 0.0071(19) 0.009(2)
C11 0.026(2) 0.027(2) 0.020(2) 0.0015(18) 0.0060(18) 0.0054(19)
C12 0.111(4) 0.111(4) 0.111(4) 0.0127(11) 0.0303(14) 0.0289(14)
C13 0.023(2) 0.035(3) 0.035(3) 0.011(2) 0.008(2) 0.009(2)
C14 0.020(2) 0.037(3) 0.032(3) 0.004(2) 0.0054(19) 0.008(2)
C15 0.028(3) 0.039(3) 0.037(3) 0.014(2) 0.011(2) 0.009(2)
C16 0.026(3) 0.042(3) 0.047(3) 0.019(3) 0.010(2) 0.009(2)
C17 0.023(2) 0.034(3) 0.054(3) 0.012(3) 0.008(2) 0.010(2)
C18 0.037(3) 0.037(3) 0.063(4) 0.016(3) 0.017(3) 0.013(3)
C19 0.054(4) 0.029(3) 0.072(5) 0.010(3) 0.020(3) 0.013(3)
C20 0.049(4) 0.034(3) 0.055(4) -0.002(3) 0.015(3) 0.013(3)
C22 0.030(3) 0.030(3) 0.046(3) 0.002(2) 0.007(2) 0.007(2)
C23 0.021(2) 0.034(3) 0.042(3) 0.006(2) 0.006(2) 0.006(2)
C63 0.022(2) 0.028(2) 0.026(2) 0.0001(19) 0.0066(18) 0.0057(19)
Co3 0.0236(4) 0.0237(4) 0.0171(3) -0.0022(3) 0.0049(3) 0.0080(3)
Co2 0.0255(4) 0.0263(4) 0.0182(4) -0.0008(3) 0.0053(3) 0.0054(3)
O5 0.0269(17) 0.0300(18) 0.0229(16) -0.0049(13) 0.0053(13) 0.0088(14)
O6 0.044(2) 0.046(2) 0.036(2) -0.0159(18) 0.0188(18) 0.0046(18)
O7 0.0292(17) 0.0251(16) 0.0226(16) -0.0017(13) 0.0065(13) 0.0102(14)
O8 0.054(2) 0.034(2) 0.0237(17) 0.0010(15) 0.0135(17) 0.0210(18)
O14 0.041(2) 0.042(2) 0.032(2) 0.0101(17) 0.0109(17) -0.0004(18)
N13 0.026(2) 0.027(2) 0.0179(18) -0.0029(15) 0.0057(15) 0.0081(16)
N14 0.029(2) 0.025(2) 0.0179(18) 0.0016(15) 0.0060(15) 0.0066(16)
N15 0.033(2) 0.027(2) 0.0181(18) 0.0022(15) 0.0100(16) 0.0083(17)
N16 0.031(2) 0.028(2) 0.0186(18) 0.0032(15) 0.0083(16) 0.0105(17)
N17 0.027(2) 0.026(2) 0.0187(18) 0.0025(15) 0.0065(15) 0.0113(16)
N18 0.0215(18) 0.026(2) 0.0204(18) 0.0006(15) 0.0045(15) 0.0078(15)
N19 0.029(2) 0.028(2) 0.0207(19) 0.0009(16) 0.0095(16) 0.0097(17)
N20 0.026(2) 0.034(2) 0.0206(19) 0.0005(16) 0.0072(16) 0.0093(17)
N21 0.025(2) 0.034(2) 0.025(2) -0.0029(17) 0.0081(16) 0.0051(17)
N22 0.026(2) 0.029(2) 0.0201(18) -0.0004(16) 0.0074(15) 0.0068(16)
N23 0.0231(19) 0.028(2) 0.0204(18) -0.0037(15) 0.0057(15) 0.0051(16)
N24 0.0243(19) 0.026(2) 0.0184(18) -0.0021(15) 0.0043(15) 0.0067(16)
N25 0.026(2) 0.034(2) 0.025(2) -0.0034(17) 0.0005(16) 0.0045(17)
N26 0.026(2) 0.043(3) 0.023(2) -0.0005(18) 0.0021(17) 0.0015(19)
N27 0.035(2) 0.027(2) 0.025(2) -0.0016(16) 0.0121(17) 0.0009(17)
N28 0.043(3) 0.027(2) 0.042(3) 0.0033(19) 0.023(2) 0.0104(19)
N29 0.037(2) 0.027(2) 0.036(2) 0.0031(18) 0.0121(19) 0.0104(18)
C25 0.027(2) 0.025(2) 0.017(2) 0.0006(17) 0.0072(17) 0.0080(18)
C27 0.028(2) 0.029(2) 0.023(2) -0.0023(19) 0.0039(19) 0.008(2)
C28 0.026(2) 0.033(3) 0.030(3) -0.006(2) 0.004(2) 0.005(2)
C29 0.025(2) 0.043(3) 0.034(3) -0.003(2) 0.007(2) 0.007(2)
C30 0.028(3) 0.040(3) 0.031(3) -0.002(2) 0.007(2) 0.010(2)
C31 0.029(3) 0.052(3) 0.040(3) -0.005(3) 0.013(2) 0.012(2)
C32 0.035(3) 0.054(4) 0.037(3) -0.009(3) 0.014(2) 0.015(3)
C33 0.036(3) 0.036(3) 0.034(3) -0.006(2) 0.013(2) 0.009(2)
C34 0.030(3) 0.032(3) 0.032(3) -0.005(2) 0.012(2) 0.007(2)
C35 0.027(2) 0.031(3) 0.028(2) -0.002(2) 0.0063(19) 0.010(2)
C36 0.025(2) 0.027(2) 0.023(2) -0.0024(18) 0.0049(18) 0.0069(19)
C38 0.026(2) 0.029(2) 0.016(2) -0.0013(17) 0.0041(17) 0.0093(19)
C39 0.022(2) 0.025(2) 0.019(2) 0.0021(17) 0.0044(17) 0.0063(18)
C40 0.021(2) 0.030(2) 0.022(2) -0.0020(18) 0.0042(17) 0.0079(19)
C41 0.028(2) 0.025(2) 0.026(2) 0.0027(19) 0.0043(19) 0.0084(19)
C42 0.027(2) 0.032(3) 0.025(2) 0.0046(19) 0.0058(19) 0.010(2)
C43 0.026(2) 0.025(2) 0.023(2) 0.0018(18) 0.0054(18) 0.0066(19)
C44 0.028(2) 0.036(3) 0.021(2) 0.0060(19) 0.0082(19) 0.011(2)
C45 0.035(3) 0.035(3) 0.018(2) -0.0007(19) 0.0081(19) 0.011(2)
C46 0.032(2) 0.028(2) 0.022(2) -0.0008(19) 0.0086(19) 0.009(2)
C47 0.029(2) 0.028(2) 0.019(2) 0.0011(18) 0.0047(18) 0.0095(19)
C48 0.023(2) 0.025(2) 0.020(2) 0.0008(17) 0.0047(17) 0.0066(18)
C49 0.032(3) 0.047(3) 0.042(3) 0.001(3) 0.010(2) 0.012(2)
C50 0.028(3) 0.063(4) 0.053(4) 0.010(3) 0.008(3) 0.015(3)
C51 0.028(3) 0.065(4) 0.038(3) 0.008(3) 0.001(2) 0.007(3)
C52 0.037(3) 0.038(3) 0.019(2) -0.003(2) 0.008(2) -0.001(2)
C53 0.050(4) 0.044(3) 0.028(3) -0.006(2) 0.008(3) -0.007(3)
C54 0.062(4) 0.043(3) 0.036(3) -0.017(3) 0.023(3) -0.009(3)
C55 0.059(4) 0.031(3) 0.054(4) -0.012(3) 0.031(3) -0.002(3)
C56 0.044(3) 0.028(3) 0.033(3) 0.001(2) 0.021(2) 0.004(2)
C57 0.052(4) 0.035(3) 0.062(4) 0.013(3) 0.034(3) 0.020(3)
C58 0.040(3) 0.037(3) 0.075(5) 0.023(3) 0.023(3) 0.017(3)
C60 0.034(3) 0.037(3) 0.050(3) 0.013(3) 0.011(3) 0.013(2)
S1 0.0554(10) 0.1072(17) 0.0733(12) 0.0544(12) 0.0342(9) 0.0481(11)
O9 0.039(3) 0.120(5) 0.060(3) 0.031(3) 0.011(2) 0.001(3)
C21 0.061(5) 0.068(5) 0.076(5) 0.007(4) 0.041(4) 0.016(4)
C24 0.058(4) 0.083(6) 0.058(4) 0.028(4) 0.024(4) 0.037(4)
S2 0.0355(7) 0.0420(7) 0.0333(7) 0.0086(6) 0.0086(5) 0.0068(6)
O15 0.044(2) 0.055(3) 0.048(2) 0.019(2) 0.0142(19) 0.023(2)
C26 0.063(4) 0.052(4) 0.066(5) 0.025(3) 0.031(4) 0.025(3)
C37 0.054(4) 0.073(5) 0.035(3) 0.013(3) 0.008(3) 0.011(4)
S3 0.139(2) 0.0494(11) 0.0427(10) 0.0123(8) -0.0059(12) 0.0145(12)
O13 0.135(6) 0.090(4) 0.044(3) 0.003(3) 0.008(3) 0.081(4)
C59 0.122(8) 0.056(5) 0.050(4) 0.012(4) 0.023(5) 0.036(5)
C61 0.138(12) 0.26(2) 0.099(9) -0.085(12) 0.076(9) -0.049(13)
S4 0.123(2) 0.0748(15) 0.0580(13) 0.0162(11) -0.0021(13) 0.0126(15)
O10 0.096(10) 0.083(9) 0.059(7) -0.009(6) -0.022(7) 0.012(8)
C63A 0.083(13) 0.088(13) 0.071(11) 0.022(10) 0.021(10) 0.032(11)
C64A 0.089(6) 0.089(6) 0.089(6) 0.0109(12) 0.0245(18) 0.0224(18)
O11 0.19(2) 0.137(17) 0.089(12) 0.024(12) 0.042(14) -0.005(16)
C63B 0.064(10) 0.079(11) 0.052(9) 0.007(8) 0.018(7) 0.013(8)
C64B 0.072(4) 0.072(4) 0.071(4) 0.0086(12) 0.0194(16) 0.0185(15)
O12 0.130(3) 0.129(3) 0.129(3) 0.0169(11) 0.0378(13) 0.0344(13)
C65 0.089(3) 0.090(3) 0.089(3) 0.0117(11) 0.0242(13) 0.0223(12)
O16 0.157(4) 0.156(4) 0.156(4) 0.0193(11) 0.0437(15) 0.0401(14)

loop_
_atom_type_symbol
_atom_type_description
_atom_type_scat_dispersion_real
_atom_type_scat_dispersion_imag
_atom_type_scat_source
C C 0.0181 0.0091 'International Tables Vol C Tables 4.2.6.8 and 6.1.1.4'
H H 0.0000 0.0000 'International Tables Vol C Tables 4.2.6.8 and 6.1.1.4'
Co Co -2.3653 3.6143 'International Tables Vol C Tables 4.2.6.8 and 6.1.1.4'
N N 0.0311 0.0180 'International Tables Vol C Tables 4.2.6.8 and 6.1.1.4'
O O 0.0492 0.0322 'International Tables Vol C Tables 4.2.6.8 and 6.1.1.4'
S S 0.3331 0.5567 'International Tables Vol C Tables 4.2.6.8 and 6.1.1.4'

loop_
_geom_angle_atom_site_label_1
_geom_angle_atom_site_label_2
_geom_angle_atom_site_label_3
_geom_angle
_geom_angle_site_symmetry_1
_geom_angle_site_symmetry_3
_geom_angle_publ_flag
O2 Co1 O3 93.32(15) . . ?
O2 Co1 N1 165.10(17) . . ?
O2 Co1 N6 84.77(16) . . ?
O2 Co1 N7 89.51(16) . . ?
O2 Co1 N12 91.73(16) . . ?
O3 Co1 N1 89.59(17) . . ?
O3 Co1 N7 164.94(17) . . ?
O3 Co1 N12 84.78(17) . . ?
N6 Co1 O3 90.74(16) . . ?
N6 Co1 N1 80.58(17) . . ?
N6 Co1 N7 104.25(18) . . ?
N6 Co1 N12 174.15(18) . . ?
N7 Co1 N1 91.46(18) . . ?
N7 Co1 N12 80.35(18) . . ?
N12 Co1 N1 103.09(18) . . ?
C9 O1 H1 109.5 . . ?
C3 O2 Co1 110.8(3) . . ?
C14 O3 Co1 111.0(3) . . ?
C20 O4 H4 109.5 . . ?
N2 N1 Co1 142.1(4) . . ?
N2 N1 C1 107.1(4) . . ?
C1 N1 Co1 110.7(3) . . ?
N1 N2 N3 106.9(4) . . ?
N2 N3 N4 110.8(4) . . ?
C1 N4 N3 104.0(4) . . ?
N6 N5 C1 107.2(4) . . ?
N5 N6 Co1 120.7(3) . . ?
N5 N6 C2 125.3(4) . . ?
C2 N6 Co1 113.8(3) . . ?
N8 N7 Co1 142.0(3) . . ?
C63 N7 Co1 111.2(3) . . ?
C63 N7 N8 106.8(4) . . ?
N9 N8 N7 108.2(4) . . ?
N8 N9 N10 109.9(4) . . ?
C63 N10 N9 104.7(4) . . ?
N12 N11 C63 106.8(4) . . ?
N11 N12 Co1 120.7(3) . . ?
N11 N12 C13 125.5(4) . . ?
C13 N12 Co1 113.8(3) . . ?
N1 C1 N5 120.6(5) . . ?
N4 C1 N1 111.1(5) . . ?
N4 C1 N5 128.3(5) . . ?
N6 C2 C3 110.1(4) . . ?
N6 C2 C11 128.4(4) . . ?
C3 C2 C11 121.5(4) . . ?
O2 C3 C2 120.2(4) . . ?
O2 C3 C4 120.3(4) . . ?
C4 C3 C2 119.5(4) . . ?
C3 C4 H4A 120.3 . . ?
C5 C4 C3 119.3(5) . . ?
C5 C4 H4A 120.3 . . ?
C4 C5 H5 118.7 . . ?
C4 C5 C6 122.6(5) . . ?
C6 C5 H5 118.7 . . ?
C7 C6 C5 120.1(5) . . ?
C7 C6 C11 119.7(5) . . ?
C11 C6 C5 120.2(4) . . ?
C6 C7 H7 119.7 . . ?
C8 C7 C6 120.7(5) . . ?
C8 C7 H7 119.7 . . ?
C7 C8 H8A 120.2 . . ?
C7 C8 C9 119.6(5) . . ?
C9 C8 H8A 120.2 . . ?
O1 C9 C8 121.6(4) . . ?
O1 C9 C10 117.0(5) . . ?
C10 C9 C8 121.4(5) . . ?
C9 C10 H10 120.2 . . ?
C9 C10 C11 119.6(5) . . ?
C11 C10 H10 120.2 . . ?
C6 C11 C2 116.7(4) . . ?
C10 C11 C2 124.3(4) . . ?
C10 C11 C6 119.0(4) . . ?
H12A C12 H12B 109.5 . . ?
H12A C12 H12C 109.5 . . ?
H12B C12 H12C 109.5 . . ?
O16 C12 H12A 109.5 . . ?
O16 C12 H12B 109.5 . . ?
O16 C12 H12C 109.5 . . ?
N12 C13 C14 109.8(5) . . ?
N12 C13 C23 128.6(5) . . ?
C14 C13 C23 121.5(5) . . ?
O3 C14 C13 120.2(5) . . ?
O3 C14 C15 120.1(5) . . ?
C15 C14 C13 119.7(5) . . ?
C14 C15 H15 120.6 . . ?
C16 C15 C14 118.8(5) . . ?
C16 C15 H15 120.6 . . ?
C15 C16 H16 118.3 . . ?
C15 C16 C17 123.4(5) . . ?
C17 C16 H16 118.3 . . ?
C16 C17 C23 120.4(5) . . ?
C18 C17 C16 120.8(6) . . ?
C18 C17 C23 118.8(6) . . ?
C17 C18 H18 119.1 . . ?
C19 C18 C17 121.8(6) . . ?
C19 C18 H18 119.1 . . ?
C18 C19 H19 120.1 . . ?
C18 C19 C20 119.7(6) . . ?
C20 C19 H19 120.1 . . ?
O4 C20 C19 116.4(6) . . ?
O4 C20 C22 123.3(6) . . ?
C22 C20 C19 120.3(6) . . ?
C20 C22 H22 119.8 . . ?
C20 C22 C23 120.4(6) . . ?
C23 C22 H22 119.8 . . ?
C17 C23 C13 116.0(5) . . ?
C22 C23 C13 125.0(5) . . ?
C22 C23 C17 119.1(5) . . ?
N7 C63 N11 120.9(4) . . ?
N10 C63 N7 110.5(4) . . ?
N10 C63 N11 128.6(4) . . ?
O5 Co3 N13 90.26(16) . . ?
O5 Co3 N19 165.62(16) . . ?
O7 Co3 O5 90.58(15) . . ?
O7 Co3 N13 166.08(15) . . ?
O7 Co3 N18 85.10(15) . . ?
O7 Co3 N19 88.78(16) . . ?
N18 Co3 O5 94.38(16) . . ?
N18 Co3 N13 80.99(16) . . ?
N18 Co3 N19 99.87(17) . . ?
N19 Co3 N13 93.80(17) . . ?
N24 Co3 O5 84.76(16) . . ?
N24 Co3 O7 94.62(16) . . ?
N24 Co3 N13 99.29(17) . . ?
N24 Co3 N18 179.09(17) . . ?
N24 Co3 N19 80.98(17) . . ?
O14 Co2 N15 170.85(17) . 2_666 ?
O14 Co2 N25 87.21(17) . . ?
O14 Co2 N27 92.32(17) . . ?
O14 Co2 N29 92.38(18) . . ?
N22 Co2 O14 90.21(16) . . ?
N22 Co2 N15 89.43(16) . 2_666 ?
N22 Co2 N25 106.23(16) . . ?
N22 Co2 N27 177.15(17) . . ?
N22 Co2 N29 102.80(17) . . ?
N25 Co2 N15 84.11(16) . 2_666 ?
N27 Co2 N15 88.28(16) . 2_666 ?
N27 Co2 N25 75.20(17) . . ?
N27 Co2 N29 75.80(18) . . ?
N29 Co2 N15 96.61(16) . 2_666 ?
N29 Co2 N25 150.96(17) . . ?
C27 O5 Co3 111.0(3) . . ?
C33 O6 H6 109.5 . . ?
C40 O7 Co3 110.5(3) . . ?
C46 O8 H8 109.5 . . ?
Co2 O14 H14A 109.6 . . ?
Co2 O14 H14B 109.6 . . ?
H14A O14 H14B 104.3 . . ?
N14 N13 Co3 142.6(3) . . ?
N14 N13 C38 107.2(4) . . ?
C38 N13 Co3 110.0(3) . . ?
N15 N14 N13 106.6(4) . . ?
N14 N15 Co2 122.4(3) . 2_666 ?
N14 N15 N16 111.9(4) . . ?
N16 N15 Co2 120.4(3) . 2_666 ?
C38 N16 N15 103.1(4) . . ?
N18 N17 C38 107.1(4) . . ?
N17 N18 Co3 120.5(3) . . ?
N17 N18 C39 125.4(4) . . ?
C39 N18 Co3 114.1(3) . . ?
N20 N19 Co3 142.2(3) . . ?
N20 N19 C25 107.3(4) . . ?
C25 N19 Co3 110.5(3) . . ?
N21 N20 N19 107.9(4) . . ?
N20 N21 N22 109.3(4) . . ?
N21 N22 Co2 122.6(3) . . ?
C25 N22 Co2 131.5(3) . . ?
C25 N22 N21 105.5(4) . . ?
N24 N23 C25 106.8(4) . . ?
N23 N24 Co3 120.7(3) . . ?
N23 N24 C36 124.7(4) . . ?
C36 N24 Co3 114.5(3) . . ?
N26 N25 Co2 112.1(3) . . ?
C49 N25 Co2 142.3(4) . . ?
C49 N25 N26 105.4(4) . . ?
N25 N26 C52 119.1(4) . . ?
C51 N26 N25 110.9(5) . . ?
C51 N26 C52 130.0(5) . . ?
C52 N27 Co2 120.7(4) . . ?
C52 N27 C56 119.8(5) . . ?
C56 N27 Co2 119.5(4) . . ?
N29 N28 C56 118.9(4) . . ?
C57 N28 N29 110.7(5) . . ?
C57 N28 C56 130.4(5) . . ?
N28 N29 Co2 112.4(3) . . ?
C60 N29 Co2 142.0(4) . . ?
C60 N29 N28 105.6(5) . . ?
N19 C25 N23 121.0(4) . . ?
N22 C25 N19 110.1(4) . . ?
N22 C25 N23 128.9(4) . . ?
O5 C27 C28 121.0(4) . . ?
O5 C27 C36 119.8(4) . . ?
C28 C27 C36 119.2(4) . . ?
C27 C28 H28 120.1 . . ?
C29 C28 C27 119.8(5) . . ?
C29 C28 H28 120.1 . . ?
C28 C29 H29 118.5 . . ?
C28 C29 C30 123.0(5) . . ?
C30 C29 H29 118.5 . . ?
C31 C30 C29 120.8(5) . . ?
C31 C30 C35 119.5(5) . . ?
C35 C30 C29 119.6(5) . . ?
C30 C31 H31 119.5 . . ?
C32 C31 C30 121.0(5) . . ?
C32 C31 H31 119.5 . . ?
C31 C32 H32 120.3 . . ?
C31 C32 C33 119.3(5) . . ?
C33 C32 H32 120.3 . . ?
O6 C33 C32 121.9(5) . . ?
O6 C33 C34 116.7(5) . . ?
C34 C33 C32 121.4(5) . . ?
C33 C34 H34 120.2 . . ?
C33 C34 C35 119.6(5) . . ?
C35 C34 H34 120.2 . . ?
C30 C35 C36 117.2(4) . . ?
C34 C35 C30 119.0(5) . . ?
C34 C35 C36 123.7(5) . . ?
N24 C36 C27 109.9(4) . . ?
N24 C36 C35 129.1(4) . . ?
C27 C36 C35 121.0(4) . . ?
N13 C38 N17 121.3(4) . . ?
N16 C38 N13 111.3(4) . . ?
N16 C38 N17 127.4(4) . . ?
N18 C39 C40 110.1(4) . . ?
N18 C39 C48 127.9(4) . . ?
C40 C39 C48 122.1(4) . . ?
O7 C40 C39 120.1(4) . . ?
O7 C40 C41 120.7(4) . . ?
C41 C40 C39 119.2(4) . . ?
C40 C41 H41 120.5 . . ?
C42 C41 C40 118.9(5) . . ?
C42 C41 H41 120.5 . . ?
C41 C42 H42 118.2 . . ?
C41 C42 C43 123.5(5) . . ?
C43 C42 H42 118.2 . . ?
C44 C43 C42 121.6(4) . . ?
C44 C43 C48 118.7(4) . . ?
C48 C43 C42 119.7(4) . . ?
C43 C44 H44 119.0 . . ?
C45 C44 C43 122.0(5) . . ?
C45 C44 H44 119.0 . . ?
C44 C45 H45 120.3 . . ?
C44 C45 C46 119.3(4) . . ?
C46 C45 H45 120.3 . . ?
O8 C46 C45 117.5(4) . . ?
O8 C46 C47 121.5(4) . . ?
C47 C46 C45 121.0(5) . . ?
C46 C47 H47 120.4 . . ?
C46 C47 C48 119.2(4) . . ?
C48 C47 H47 120.4 . . ?
C43 C48 C39 116.4(4) . . ?
C47 C48 C39 123.9(4) . . ?
C47 C48 C43 119.7(4) . . ?
N25 C49 H49 124.6 . . ?
N25 C49 C50 110.8(6) . . ?
C50 C49 H49 124.6 . . ?
C49 C50 H50 127.1 . . ?
C51 C50 C49 105.8(5) . . ?
C51 C50 H50 127.1 . . ?
N26 C51 H51 126.5 . . ?
C50 C51 N26 107.1(5) . . ?
C50 C51 H51 126.5 . . ?
N27 C52 N26 112.8(4) . . ?
N27 C52 C53 123.1(6) . . ?
C53 C52 N26 124.1(5) . . ?
C52 C53 H53 121.9 . . ?
C54 C53 C52 116.3(6) . . ?
C54 C53 H53 121.9 . . ?
C53 C54 H54 119.0 . . ?
C55 C54 C53 122.0(5) . . ?
C55 C54 H54 119.0 . . ?
C54 C55 H55 121.5 . . ?
C54 C55 C56 117.0(6) . . ?
C56 C55 H55 121.5 . . ?
N27 C56 N28 113.4(5) . . ?
N27 C56 C55 121.7(6) . . ?
C55 C56 N28 124.9(5) . . ?
N28 C57 H57 126.2 . . ?
C58 C57 N28 107.5(6) . . ?
C58 C57 H57 126.2 . . ?
C57 C58 H58 127.0 . . ?
C57 C58 C60 106.0(5) . . ?
C60 C58 H58 127.0 . . ?
N29 C60 C58 110.2(6) . . ?
N29 C60 H60 124.9 . . ?
C58 C60 H60 124.9 . . ?
O9 S1 C21 106.8(4) . . ?
O9 S1 C24 107.9(4) . . ?
C21 S1 C24 97.0(4) . . ?
S1 C21 H21A 109.5 . . ?
S1 C21 H21B 109.5 . . ?
S1 C21 H21C 109.5 . . ?
H21A C21 H21B 109.5 . . ?
H21A C21 H21C 109.5 . . ?
H21B C21 H21C 109.5 . . ?
S1 C24 H24A 109.5 . . ?
S1 C24 H24B 109.5 . . ?
S1 C24 H24C 109.5 . . ?
H24A C24 H24B 109.5 . . ?
H24A C24 H24C 109.5 . . ?
H24B C24 H24C 109.5 . . ?
O15 S2 C26 105.8(3) . . ?
O15 S2 C37 104.4(3) . . ?
C26 S2 C37 97.0(4) . . ?
S2 C26 H26A 109.5 . . ?
S2 C26 H26B 109.5 . . ?
S2 C26 H26C 109.5 . . ?
H26A C26 H26B 109.5 . . ?
H26A C26 H26C 109.5 . . ?
H26B C26 H26C 109.5 . . ?
S2 C37 H37A 109.5 . . ?
S2 C37 H37B 109.5 . . ?
S2 C37 H37C 109.5 . . ?
H37A C37 H37B 109.5 . . ?
H37A C37 H37C 109.5 . . ?
H37B C37 H37C 109.5 . . ?
O13 S3 C59 105.5(4) . . ?
O13 S3 C61 105.9(5) . . ?
C59 S3 C61 98.4(7) . . ?
S3 C59 H59A 109.5 . . ?
S3 C59 H59B 109.5 . . ?
S3 C59 H59C 109.5 . . ?
H59A C59 H59B 109.5 . . ?
H59A C59 H59C 109.5 . . ?
H59B C59 H59C 109.5 . . ?
S3 C61 H61A 109.5 . . ?
S3 C61 H61B 109.5 . . ?
S3 C61 H61C 109.5 . . ?
H61A C61 H61B 109.5 . . ?
H61A C61 H61C 109.5 . . ?
H61B C61 H61C 109.5 . . ?
O10 S4 C63A 111.6(9) . . ?
O10 S4 C64A 103.3(10) . . ?
C63A S4 C64A 97.6(10) . . ?
O11 S4 C63B 106.2(11) . . ?
O11 S4 C64B 96.4(11) . . ?
C63B S4 C64B 99.6(9) . . ?
S4 C63A H63A 109.5 . . ?
S4 C63A H63B 109.5 . . ?
S4 C63A H63C 109.5 . . ?
H63A C63A H63B 109.5 . . ?
H63A C63A H63C 109.5 . . ?
H63B C63A H63C 109.5 . . ?
S4 C64A H64A 109.5 . . ?
S4 C64A H64B 109.5 . . ?
S4 C64A H64C 109.5 . . ?
H64A C64A H64B 109.5 . . ?
H64A C64A H64C 109.5 . . ?
H64B C64A H64C 109.5 . . ?
S4 C63B H63D 109.5 . . ?
S4 C63B H63E 109.5 . . ?
S4 C63B H63F 109.5 . . ?
H63D C63B H63E 109.5 . . ?
H63D C63B H63F 109.5 . . ?
H63E C63B H63F 109.5 . . ?
S4 C64B H64D 109.5 . . ?
S4 C64B H64E 109.5 . . ?
S4 C64B H64F 109.5 . . ?
H64D C64B H64E 109.5 . . ?
H64D C64B H64F 109.5 . . ?
H64E C64B H64F 109.5 . . ?
C65 O12 H12 109.5 . . ?
O12 C65 H65A 109.5 . . ?
O12 C65 H65B 109.5 . . ?
O12 C65 H65C 109.5 . . ?
H65A C65 H65B 109.5 . . ?
H65A C65 H65C 109.5 . . ?
H65B C65 H65C 109.5 . . ?
C12 O16 H16A 108.4 . . ?

loop_
_geom_bond_atom_site_label_1
_geom_bond_atom_site_label_2
_geom_bond_distance
_geom_bond_site_symmetry_2
_geom_bond_publ_flag
Co1 O2 1.897(3) . ?
Co1 O3 1.895(4) . ?
Co1 N1 1.913(4) . ?
Co1 N6 1.899(4) . ?
Co1 N7 1.905(4) . ?
Co1 N12 1.907(4) . ?
O1 H1 0.8200 . ?
O1 C9 1.360(6) . ?
O2 C3 1.306(6) . ?
O3 C14 1.297(6) . ?
O4 H4 0.8200 . ?
O4 C20 1.345(8) . ?
N1 N2 1.331(6) . ?
N1 C1 1.341(7) . ?
N2 N3 1.328(7) . ?
N3 N4 1.357(7) . ?
N4 C1 1.323(7) . ?
N5 N6 1.295(6) . ?
N5 C1 1.397(6) . ?
N6 C2 1.368(6) . ?
N7 N8 1.340(6) . ?
N7 C63 1.341(6) . ?
N8 N9 1.315(6) . ?
N9 N10 1.366(6) . ?
N10 C63 1.333(6) . ?
N11 N12 1.304(6) . ?
N11 C63 1.390(6) . ?
N12 C13 1.361(7) . ?
C2 C3 1.424(7) . ?
C2 C11 1.445(7) . ?
C3 C4 1.418(7) . ?
C4 H4A 0.9300 . ?
C4 C5 1.364(7) . ?
C5 H5 0.9300 . ?
C5 C6 1.429(7) . ?
C6 C7 1.406(7) . ?
C6 C11 1.420(7) . ?
C7 H7 0.9300 . ?
C7 C8 1.378(7) . ?
C8 H8A 0.9300 . ?
C8 C9 1.395(7) . ?
C9 C10 1.390(7) . ?
C10 H10 0.9300 . ?
C10 C11 1.406(7) . ?
C12 H12A 0.9600 . ?
C12 H12B 0.9600 . ?
C12 H12C 0.9600 . ?
C12 O16 1.4984(10) . ?
C13 C14 1.438(8) . ?
C13 C23 1.441(8) . ?
C14 C15 1.418(7) . ?
C15 H15 0.9300 . ?
C15 C16 1.356(8) . ?
C16 H16 0.9300 . ?
C16 C17 1.418(9) . ?
C17 C18 1.405(8) . ?
C17 C23 1.434(8) . ?
C18 H18 0.9300 . ?
C18 C19 1.366(10) . ?
C19 H19 0.9300 . ?
C19 C20 1.411(10) . ?
C20 C22 1.395(8) . ?
C22 H22 0.9300 . ?
C22 C23 1.404(8) . ?
Co3 O5 1.899(3) . ?
Co3 O7 1.893(3) . ?
Co3 N13 1.919(4) . ?
Co3 N18 1.896(4) . ?
Co3 N19 1.902(4) . ?
Co3 N24 1.890(4) . ?
Co2 O14 2.069(4) . ?
Co2 N15 2.204(4) 2_666 ?
Co2 N22 2.066(4) . ?
Co2 N25 2.167(4) . ?
Co2 N27 2.072(4) . ?
Co2 N29 2.142(4) . ?
O5 C27 1.298(6) . ?
O6 H6 0.8200 . ?
O6 C33 1.354(7) . ?
O7 C40 1.310(6) . ?
O8 H8 0.8200 . ?
O8 C46 1.350(6) . ?
O14 H14A 0.8526 . ?
O14 H14B 0.8527 . ?
N13 N14 1.332(5) . ?
N13 C38 1.351(6) . ?
N14 N15 1.323(6) . ?
N15 Co2 2.204(4) 2_666 ?
N15 N16 1.365(5) . ?
N16 C38 1.329(6) . ?
N17 N18 1.309(6) . ?
N17 C38 1.388(6) . ?
N18 C39 1.359(6) . ?
N19 N20 1.342(6) . ?
N19 C25 1.339(6) . ?
N20 N21 1.314(6) . ?
N21 N22 1.372(6) . ?
N22 C25 1.320(6) . ?
N23 N24 1.298(6) . ?
N23 C25 1.397(6) . ?
N24 C36 1.356(6) . ?
N25 N26 1.368(6) . ?
N25 C49 1.318(7) . ?
N26 C51 1.359(7) . ?
N26 C52 1.409(7) . ?
N27 C52 1.323(7) . ?
N27 C56 1.332(7) . ?
N28 N29 1.373(6) . ?
N28 C56 1.398(8) . ?
N28 C57 1.361(7) . ?
N29 C60 1.320(7) . ?
C27 C28 1.414(7) . ?
C27 C36 1.444(7) . ?
C28 H28 0.9300 . ?
C28 C29 1.354(7) . ?
C29 H29 0.9300 . ?
C29 C30 1.435(8) . ?
C30 C31 1.402(7) . ?
C30 C35 1.423(7) . ?
C31 H31 0.9300 . ?
C31 C32 1.382(8) . ?
C32 H32 0.9300 . ?
C32 C33 1.396(8) . ?
C33 C34 1.388(7) . ?
C34 H34 0.9300 . ?
C34 C35 1.411(7) . ?
C35 C36 1.440(7) . ?
C39 C40 1.433(7) . ?
C39 C48 1.440(6) . ?
C40 C41 1.411(7) . ?
C41 H41 0.9300 . ?
C41 C42 1.361(7) . ?
C42 H42 0.9300 . ?
C42 C43 1.429(7) . ?
C43 C44 1.398(7) . ?
C43 C48 1.421(7) . ?
C44 H44 0.9300 . ?
C44 C45 1.369(7) . ?
C45 H45 0.9300 . ?
C45 C46 1.401(7) . ?
C46 C47 1.395(7) . ?
C47 H47 0.9300 . ?
C47 C48 1.412(7) . ?
C49 H49 0.9300 . ?
C49 C50 1.407(9) . ?
C50 H50 0.9300 . ?
C50 C51 1.354(10) . ?
C51 H51 0.9300 . ?
C52 C53 1.386(7) . ?
C53 H53 0.9300 . ?
C53 C54 1.373(10) . ?
C54 H54 0.9300 . ?
C54 C55 1.382(10) . ?
C55 H55 0.9300 . ?
C55 C56 1.389(8) . ?
C57 H57 0.9300 . ?
C57 C58 1.341(10) . ?
C58 H58 0.9300 . ?
C58 C60 1.422(9) . ?
C60 H60 0.9300 . ?
S1 O9 1.484(7) . ?
S1 C21 1.766(9) . ?
S1 C24 1.779(7) . ?
C21 H21A 0.9600 . ?
C21 H21B 0.9600 . ?
C21 H21C 0.9600 . ?
C24 H24A 0.9600 . ?
C24 H24B 0.9600 . ?
C24 H24C 0.9600 . ?
S2 O15 1.500(4) . ?
S2 C26 1.771(7) . ?
S2 C37 1.791(7) . ?
C26 H26A 0.9600 . ?
C26 H26B 0.9600 . ?
C26 H26C 0.9600 . ?
C37 H37A 0.9600 . ?
C37 H37B 0.9600 . ?
C37 H37C 0.9600 . ?
S3 O13 1.476(6) . ?
S3 C59 1.768(7) . ?
S3 C61 1.785(9) . ?
C59 H59A 0.9600 . ?
C59 H59B 0.9600 . ?
C59 H59C 0.9600 . ?
C61 H61A 0.9600 . ?
C61 H61B 0.9600 . ?
C61 H61C 0.9600 . ?
S4 O10 1.498(8) . ?
S4 C63A 1.759(7) . ?
S4 C64A 1.795(7) . ?
S4 O11 1.509(15) . ?
S4 C63B 1.736(8) . ?
S4 C64B 1.802(8) . ?
C63A H63A 0.9600 . ?
C63A H63B 0.9600 . ?
C63A H63C 0.9600 . ?
C64A H64A 0.9600 . ?
C64A H64B 0.9600 . ?
C64A H64C 0.9600 . ?
C63B H63D 0.9600 . ?
C63B H63E 0.9600 . ?
C63B H63F 0.9600 . ?
C64B H64D 0.9600 . ?
C64B H64E 0.9600 . ?
C64B H64F 0.9600 . ?
O12 H12 0.8200 . ?
O12 C65 1.444(8) . ?
C65 H65A 0.9600 . ?
C65 H65B 0.9600 . ?
C65 H65C 0.9600 . ?
O16 H16A 0.8500 . ?

loop_
_geom_torsion_atom_site_label_1
_geom_torsion_atom_site_label_2
_geom_torsion_atom_site_label_3
_geom_torsion_atom_site_label_4
_geom_torsion
_geom_torsion_site_symmetry_1
_geom_torsion_site_symmetry_2
_geom_torsion_site_symmetry_3
_geom_torsion_site_symmetry_4
_geom_torsion_publ_flag
Co1 O2 C3 C2 0.9(5) . . . . ?
Co1 O2 C3 C4 -179.3(4) . . . . ?
Co1 O3 C14 C13 4.9(6) . . . . ?
Co1 O3 C14 C15 -174.4(4) . . . . ?
Co1 N1 N2 N3 -177.8(4) . . . . ?
Co1 N1 C1 N4 178.8(3) . . . . ?
Co1 N1 C1 N5 -1.5(6) . . . . ?
Co1 N6 C2 C3 5.3(5) . . . . ?
Co1 N6 C2 C11 -172.9(4) . . . . ?
Co1 N7 N8 N9 179.0(4) . . . . ?
Co1 N7 C63 N10 -179.6(3) . . . . ?
Co1 N7 C63 N11 0.6(6) . . . . ?
Co1 N12 C13 C14 6.1(5) . . . . ?
Co1 N12 C13 C23 -176.5(4) . . . . ?
O1 C9 C10 C11 -179.4(4) . . . . ?
O2 Co1 O3 C14 -92.3(3) . . . . ?
O2 Co1 N6 N5 -179.8(4) . . . . ?
O2 Co1 N6 C2 -4.1(3) . . . . ?
O2 C3 C4 C5 -177.4(5) . . . . ?
O3 Co1 O2 C3 -88.7(3) . . . . ?
O3 Co1 N6 N5 -86.5(4) . . . . ?
O3 Co1 N6 C2 89.1(3) . . . . ?
O3 C14 C15 C16 -178.2(5) . . . . ?
O4 C20 C22 C23 179.3(6) . . . . ?
N1 Co1 O2 C3 12.3(8) . . . . ?
N1 Co1 O3 C14 102.3(3) . . . . ?
N1 Co1 N6 N5 2.9(4) . . . . ?
N1 Co1 N6 C2 178.6(4) . . . . ?
N1 N2 N3 N4 -0.1(6) . . . . ?
N2 N1 C1 N4 0.3(6) . . . . ?
N2 N1 C1 N5 -179.9(4) . . . . ?
N2 N3 N4 C1 0.2(6) . . . . ?
N3 N4 C1 N1 -0.3(6) . . . . ?
N3 N4 C1 N5 179.9(5) . . . . ?
N5 N6 C2 C3 -179.2(4) . . . . ?
N5 N6 C2 C11 2.5(8) . . . . ?
N6 Co1 O2 C3 1.8(3) . . . . ?
N6 Co1 O3 C14 -177.1(3) . . . . ?
N6 N5 C1 N1 3.6(6) . . . . ?
N6 N5 C1 N4 -176.7(5) . . . . ?
N6 C2 C3 O2 -4.2(6) . . . . ?
N6 C2 C3 C4 176.0(4) . . . . ?
N6 C2 C11 C6 -177.2(5) . . . . ?
N6 C2 C11 C10 4.1(8) . . . . ?
N7 Co1 O2 C3 106.1(3) . . . . ?
N7 Co1 O3 C14 8.2(8) . . . . ?
N7 Co1 N6 N5 92.0(4) . . . . ?
N7 Co1 N6 C2 -92.3(3) . . . . ?
N7 N8 N9 N10 -0.3(5) . . . . ?
N8 N7 C63 N10 -0.5(5) . . . . ?
N8 N7 C63 N11 179.7(4) . . . . ?
N8 N9 N10 C63 -0.1(5) . . . . ?
N9 N10 C63 N7 0.4(5) . . . . ?
N9 N10 C63 N11 -179.9(5) . . . . ?
N11 N12 C13 C14 -177.3(4) . . . . ?
N11 N12 C13 C23 0.0(8) . . . . ?
N12 Co1 O2 C3 -173.5(3) . . . . ?
N12 Co1 O3 C14 -0.9(3) . . . . ?
N12 N11 C63 N7 1.2(6) . . . . ?
N12 N11 C63 N10 -178.6(5) . . . . ?
N12 C13 C14 O3 -7.5(6) . . . . ?
N12 C13 C14 C15 171.8(4) . . . . ?
N12 C13 C23 C17 -172.7(5) . . . . ?
N12 C13 C23 C22 6.0(9) . . . . ?
C1 N1 N2 N3 -0.1(5) . . . . ?
C1 N5 N6 Co1 -4.1(5) . . . . ?
C1 N5 N6 C2 -179.3(4) . . . . ?
C2 C3 C4 C5 2.4(7) . . . . ?
C3 C2 C11 C6 4.7(7) . . . . ?
C3 C2 C11 C10 -174.0(5) . . . . ?
C3 C4 C5 C6 1.5(8) . . . . ?
C4 C5 C6 C7 176.3(5) . . . . ?
C4 C5 C6 C11 -2.2(8) . . . . ?
C5 C6 C7 C8 -177.3(5) . . . . ?
C5 C6 C11 C2 -0.9(7) . . . . ?
C5 C6 C11 C10 177.9(5) . . . . ?
C6 C7 C8 C9 -1.2(8) . . . . ?
C7 C6 C11 C2 -179.4(5) . . . . ?
C7 C6 C11 C10 -0.6(7) . . . . ?
C7 C8 C9 O1 -180.0(5) . . . . ?
C7 C8 C9 C10 0.6(8) . . . . ?
C8 C9 C10 C11 0.0(8) . . . . ?
C9 C10 C11 C2 178.7(5) . . . . ?
C9 C10 C11 C6 0.0(7) . . . . ?
C11 C2 C3 O2 174.2(4) . . . . ?
C11 C2 C3 C4 -5.6(7) . . . . ?
C11 C6 C7 C8 1.3(8) . . . . ?
C13 C14 C15 C16 2.5(7) . . . . ?
C14 C13 C23 C17 4.3(7) . . . . ?
C14 C13 C23 C22 -176.9(5) . . . . ?
C14 C15 C16 C17 1.9(8) . . . . ?
C15 C16 C17 C18 177.6(5) . . . . ?
C15 C16 C17 C23 -3.3(8) . . . . ?
C16 C17 C18 C19 179.7(6) . . . . ?
C16 C17 C23 C13 0.0(7) . . . . ?
C16 C17 C23 C22 -178.8(5) . . . . ?
C17 C18 C19 C20 -0.8(10) . . . . ?
C18 C17 C23 C13 179.2(5) . . . . ?
C18 C17 C23 C22 0.3(8) . . . . ?
C18 C19 C20 O4 -178.5(6) . . . . ?
C18 C19 C20 C22 0.1(10) . . . . ?
C19 C20 C22 C23 0.8(9) . . . . ?
C20 C22 C23 C13 -179.7(5) . . . . ?
C20 C22 C23 C17 -1.0(8) . . . . ?
C23 C13 C14 O3 175.0(4) . . . . ?
C23 C13 C14 C15 -5.7(7) . . . . ?
C23 C17 C18 C19 0.5(9) . . . . ?
C63 N7 N8 N9 0.5(5) . . . . ?
C63 N11 N12 Co1 -2.6(5) . . . . ?
C63 N11 N12 C13 -178.8(4) . . . . ?
Co3 O5 C27 C28 -179.6(4) . . . . ?
Co3 O5 C27 C36 0.5(6) . . . . ?
Co3 O7 C40 C39 3.5(5) . . . . ?
Co3 O7 C40 C41 -176.2(4) . . . . ?
Co3 N13 N14 N15 173.4(4) . . . . ?
Co3 N13 C38 N16 -175.6(3) . . . . ?
Co3 N13 C38 N17 1.5(6) . . . . ?
Co3 N18 C39 C40 3.0(5) . . . . ?
Co3 N18 C39 C48 -177.9(4) . . . . ?
Co3 N19 N20 N21 176.8(4) . . . . ?
Co3 N19 C25 N22 -179.0(3) . . . . ?
Co3 N19 C25 N23 -1.4(5) . . . . ?
Co3 N24 C36 C27 2.0(5) . . . . ?
Co3 N24 C36 C35 -178.7(4) . . . . ?
Co2 N15 N16 C38 154.8(3) 2_666 . . . ?
Co2 N22 C25 N19 -171.3(3) . . . . ?
Co2 N22 C25 N23 11.4(8) . . . . ?
Co2 N25 N26 C51 176.5(4) . . . . ?
Co2 N25 N26 C52 -3.9(6) . . . . ?
Co2 N25 C49 C50 -173.5(5) . . . . ?
Co2 N27 C52 N26 1.8(6) . . . . ?
Co2 N27 C52 C53 -177.7(4) . . . . ?
Co2 N27 C56 N28 -1.2(6) . . . . ?
Co2 N27 C56 C55 178.2(4) . . . . ?
Co2 N29 C60 C58 -179.1(5) . . . . ?
O5 Co3 O7 C40 -95.6(3) . . . . ?
O5 Co3 N18 N17 -89.5(4) . . . . ?
O5 Co3 N18 C39 89.1(3) . . . . ?
O5 Co3 N24 N23 179.6(4) . . . . ?
O5 Co3 N24 C36 -1.5(3) . . . . ?
O5 C27 C28 C29 178.3(5) . . . . ?
O5 C27 C36 N24 -1.7(7) . . . . ?
O5 C27 C36 C35 178.9(5) . . . . ?
O6 C33 C34 C35 174.5(5) . . . . ?
O7 Co3 O5 C27 -94.1(3) . . . . ?
O7 Co3 N18 N17 -179.7(4) . . . . ?
O7 Co3 N18 C39 -1.1(3) . . . . ?
O7 Co3 N24 N23 -90.3(4) . . . . ?
O7 Co3 N24 C36 88.7(4) . . . . ?
O7 C40 C41 C42 -177.6(4) . . . . ?
O8 C46 C47 C48 179.5(5) . . . . ?
N13 Co3 O5 C27 99.8(3) . . . . ?
N13 Co3 O7 C40 -2.2(8) . . . . ?
N13 Co3 N18 N17 0.1(3) . . . . ?
N13 Co3 N18 C39 178.7(3) . . . . ?
N13 Co3 N24 N23 90.2(4) . . . . ?
N13 Co3 N24 C36 -90.9(4) . . . . ?
N13 N14 N15 Co2 -154.0(3) . . . 2_666 ?
N13 N14 N15 N16 0.2(5) . . . . ?
N14 N13 C38 N16 0.3(5) . . . . ?
N14 N13 C38 N17 177.4(4) . . . . ?
N14 N15 N16 C38 0.0(5) . . . . ?
N15 N16 C38 N13 -0.2(5) . . . . ?
N15 N16 C38 N17 -177.1(5) . . . . ?
N17 N18 C39 C40 -178.5(4) . . . . ?
N17 N18 C39 C48 0.7(8) . . . . ?
N18 Co3 O5 C27 -179.2(3) . . . . ?
N18 Co3 O7 C40 -1.3(3) . . . . ?
N18 N17 C38 N13 -1.4(6) . . . . ?
N18 N17 C38 N16 175.1(5) . . . . ?
N18 C39 C40 O7 -4.4(6) . . . . ?
N18 C39 C40 C41 175.3(4) . . . . ?
N18 C39 C48 C43 -177.1(4) . . . . ?
N18 C39 C48 C47 3.1(8) . . . . ?
N19 Co3 O5 C27 -6.7(8) . . . . ?
N19 Co3 O7 C40 98.7(3) . . . . ?
N19 Co3 N18 N17 92.4(4) . . . . ?
N19 Co3 N18 C39 -89.0(3) . . . . ?
N19 Co3 N24 N23 -2.2(4) . . . . ?
N19 Co3 N24 C36 176.7(4) . . . . ?
N19 N20 N21 N22 0.1(5) . . . . ?
N20 N19 C25 N22 -1.6(5) . . . . ?
N20 N19 C25 N23 175.9(4) . . . . ?
N20 N21 N22 Co2 172.7(3) . . . . ?
N20 N21 N22 C25 -1.1(5) . . . . ?
N21 N22 C25 N19 1.6(5) . . . . ?
N21 N22 C25 N23 -175.6(5) . . . . ?
N23 N24 C36 C27 -179.1(4) . . . . ?
N23 N24 C36 C35 0.2(8) . . . . ?
N24 Co3 O5 C27 0.5(3) . . . . ?
N24 Co3 O7 C40 179.6(3) . . . . ?
N24 N23 C25 N19 -0.2(6) . . . . ?
N24 N23 C25 N22 176.8(5) . . . . ?
N25 N26 C51 C50 -1.2(7) . . . . ?
N25 N26 C52 N27 1.6(7) . . . . ?
N25 N26 C52 C53 -178.9(5) . . . . ?
N25 C49 C50 C51 -0.6(8) . . . . ?
N26 N25 C49 C50 -0.1(7) . . . . ?
N26 C52 C53 C54 -179.1(5) . . . . ?
N27 C52 C53 C54 0.4(9) . . . . ?
N28 N29 C60 C58 -1.4(6) . . . . ?
N28 C57 C58 C60 -0.6(7) . . . . ?
N29 N28 C56 N27 0.2(7) . . . . ?
N29 N28 C56 C55 -179.1(5) . . . . ?
N29 N28 C57 C58 -0.2(7) . . . . ?
C25 N19 N20 N21 0.9(5) . . . . ?
C25 N23 N24 Co3 1.9(5) . . . . ?
C25 N23 N24 C36 -176.9(4) . . . . ?
C27 C28 C29 C30 2.8(9) . . . . ?
C28 C27 C36 N24 178.4(5) . . . . ?
C28 C27 C36 C35 -1.0(7) . . . . ?
C28 C29 C30 C31 179.2(6) . . . . ?
C28 C29 C30 C35 -1.0(9) . . . . ?
C29 C30 C31 C32 178.3(6) . . . . ?
C29 C30 C35 C34 -178.9(5) . . . . ?
C29 C30 C35 C36 -1.8(8) . . . . ?
C30 C31 C32 C33 -0.8(10) . . . . ?
C30 C35 C36 N24 -176.5(5) . . . . ?
C30 C35 C36 C27 2.7(7) . . . . ?
C31 C30 C35 C34 1.0(8) . . . . ?
C31 C30 C35 C36 178.1(5) . . . . ?
C31 C32 C33 O6 -175.0(6) . . . . ?
C31 C32 C33 C34 3.9(10) . . . . ?
C32 C33 C34 C35 -4.5(9) . . . . ?
C33 C34 C35 C30 2.0(8) . . . . ?
C33 C34 C35 C36 -174.9(5) . . . . ?
C34 C35 C36 N24 0.5(9) . . . . ?
C34 C35 C36 C27 179.7(5) . . . . ?
C35 C30 C31 C32 -1.6(9) . . . . ?
C36 C27 C28 C29 -1.8(8) . . . . ?
C38 N13 N14 N15 -0.3(5) . . . . ?
C38 N17 N18 Co3 0.7(5) . . . . ?
C38 N17 N18 C39 -177.8(4) . . . . ?
C39 C40 C41 C42 2.6(7) . . . . ?
C40 C39 C48 C43 1.9(7) . . . . ?
C40 C39 C48 C47 -177.9(4) . . . . ?
C40 C41 C42 C43 0.3(8) . . . . ?
C41 C42 C43 C44 177.7(5) . . . . ?
C41 C42 C43 C48 -2.2(8) . . . . ?
C42 C43 C44 C45 -179.3(5) . . . . ?
C42 C43 C48 C39 1.1(7) . . . . ?
C42 C43 C48 C47 -179.1(4) . . . . ?
C43 C44 C45 C46 -1.6(8) . . . . ?
C44 C43 C48 C39 -178.9(4) . . . . ?
C44 C43 C48 C47 0.9(7) . . . . ?
C44 C45 C46 O8 -178.0(5) . . . . ?
C44 C45 C46 C47 0.9(8) . . . . ?
C45 C46 C47 C48 0.7(8) . . . . ?
C46 C47 C48 C39 178.2(5) . . . . ?
C46 C47 C48 C43 -1.6(7) . . . . ?
C48 C39 C40 O7 176.4(4) . . . . ?
C48 C39 C40 C41 -3.8(7) . . . . ?
C48 C43 C44 C45 0.7(7) . . . . ?
C49 N25 N26 C51 0.8(6) . . . . ?
C49 N25 N26 C52 -179.6(5) . . . . ?
C49 C50 C51 N26 1.1(7) . . . . ?
C51 N26 C52 N27 -178.9(6) . . . . ?
C51 N26 C52 C53 0.6(10) . . . . ?
C52 N26 C51 C50 179.2(6) . . . . ?
C52 N27 C56 N28 -178.6(5) . . . . ?
C52 N27 C56 C55 0.7(8) . . . . ?
C52 C53 C54 C55 -1.1(10) . . . . ?
C53 C54 C55 C56 1.5(10) . . . . ?
C54 C55 C56 N27 -1.3(9) . . . . ?
C54 C55 C56 N28 178.0(5) . . . . ?
C56 N27 C52 N26 179.3(5) . . . . ?
C56 N27 C52 C53 -0.2(8) . . . . ?
C56 N28 N29 Co2 0.7(6) . . . . ?
C56 N28 N29 C60 -177.8(5) . . . . ?
C56 N28 C57 C58 178.4(5) . . . . ?
C57 N28 N29 Co2 179.5(4) . . . . ?
C57 N28 N29 C60 1.0(6) . . . . ?
C57 N28 C56 N27 -178.3(5) . . . . ?
C57 N28 C56 C55 2.4(9) . . . . ?
C57 C58 C60 N29 1.3(7) . . . . ?
